data_5000246
loop_
_publ_author_name
'Sakai, Ryuichi'
'Kohmoto, Shigeo'
'Higa, Tatsuo'
'Jefford, Charles W.'
'Bernardinelli, G\'erald'

_publ_section_title
;
 Manzamine B and C, two novel alkaloids from the sponge haliclona sp.
;
_journal_issue 45
_journal_name_full 'Tetrahedron Letters'
_journal_page_first 5493
_journal_page_last 5496
_journal_paper_doi 10.1016/S0040-4039(00)96762-5
_journal_volume 28
_journal_year 1987
_chemical_formula_sum 'C36 H46 N4 O'
_space_group_IT_number 19
_symmetry_cell_setting orthorhombic
_symmetry_Int_Tables_number 19
_symmetry_space_group_name_Hall 'P 2ac 2ab'
_symmetry_space_group_name_H-M 'P 21 21 21'
_cell_angle_alpha 90
_cell_angle_beta 90
_cell_angle_gamma 90
_cell_formula_units_Z 4
_cell_length_a 8.4315(8)
_cell_length_b 9.3312(8)
_cell_length_c 38.353(2)
_cod_original_formula_sum 'C36 H46 N4 O1'
_cod_database_code 5000246

loop_
_symmetry_equiv_pos_site_id
_symmetry_equiv_pos_as_xyz
1 x,y,z
2 1/2+x,1/2-y,-z
3 -x,1/2+y,1/2-z
4 1/2-x,-y,1/2+z

loop_
_atom_site_label
_atom_site_type_symbol
_atom_site_fract_x
_atom_site_fract_y
_atom_site_fract_z
N1 N 0.0002(7) 1.0039(6) 0.59441(14)
N2 N -0.2634(6) 0.4350(6) 0.58076(14)
N3 N 0.0029(6) 0.4029(6) 0.65680(12)
N4 N 0.2730(6) 0.6063(6) 0.65346(12)
O1 O 0.2063(5) 0.4594(5) 0.59373(10)
C1 C -0.0467(8) 0.6025(7) 0.59088(16)
C2 C 0.1083(7) 0.5594(7) 0.57490(16)
C3 C 0.2629(8) 0.6050(7) 0.58824(15)
C4 C 0.2654(8) 0.6968(8) 0.62199(15)
C5 C 0.1196(8) 0.7970(7) 0.62426(15)
C6 C 0.1361(8) 0.9064(7) 0.59512(16)
C7 C -0.1463(8) 0.9283(7) 0.58754(19)
C8 C -0.1775(8) 0.8204(7) 0.61692(17)
C9 C -0.0382(7) 0.7150(7) 0.62132(14)
C10 C -0.1428(8) 0.4711(7) 0.60163(16)
C11 C -0.3588(8) 0.3249(8) 0.58992(21)
C12 C -0.3448(8) 0.2473(8) 0.62043(20)
C13 C -0.2204(8) 0.2807(8) 0.64180(18)
C14 C -0.1643(8) 0.2262(8) 0.67527(18)
C15 C -0.2202(9) 0.1210(8) 0.69804(21)
C16 C -0.1351(10) 0.0987(9) 0.72822(20)
C17 C 0.0057(11) 0.170(1) 0.73540(18)
C18 C 0.0651(9) 0.2754(9) 0.71291(17)
C19 C -0.0233(8) 0.3031(7) 0.68246(15)
C20 C -0.1152(8) 0.3935(8) 0.63215(16)
C21 C 0.4070(8) 0.6085(8) 0.56498(16)
C22 C 0.4484(8) 0.7586(9) 0.54831(17)
C23 C 0.3521(10) 0.7869(9) 0.51644(18)
C24 C 0.3085(10) 0.9199(11) 0.5052(2)
C25 C 0.3358(10) 1.0623(9) 0.52019(21)
C26 C 0.1939(10) 1.1603(9) 0.51558(20)
C27 C 0.0421(10) 1.1012(10) 0.53267(21)
C28 C 0.0301(10) 1.1279(8) 0.57101(21)
C29 C 0.4126(8) 0.5092(8) 0.65455(15)
C30 C 0.4754(9) 0.4940(8) 0.69186(15)
C31 C 0.6098(9) 0.5929(10) 0.70168(18)
C32 C 0.5739(9) 0.7517(9) 0.69638(20)
C33 C 0.4423(11) 0.8103(9) 0.71882(18)
C34 C 0.3199(11) 0.8895(10) 0.70905(17)
C35 C 0.2776(9) 0.9415(8) 0.67304(20)
C36 C 0.1186(8) 0.8782(8) 0.66037(17)
H1 H 0.10190 0.47810 0.65610
H2 H -0.10800 0.65920 0.57000
H3 H 0.05340 0.56680 0.54920
H4 H 0.37250 0.76180 0.62070
H5 H 0.14340 0.85020 0.57020
H6 H 0.24430 0.96820 0.59910
H7 H -0.13690 0.87130 0.56280
H8 H -0.24400 1.00450 0.58620
H9 H -0.28440 0.75960 0.61100
H10 H -0.19400 0.87850 0.64130
H11 H -0.04530 0.65480 0.64570
H12 H -0.45390 0.29510 0.57200
H13 H -0.42900 0.16320 0.62720
H14 H -0.32630 0.05910 0.69210
H15 H -0.18090 0.02240 0.74730
H16 H 0.07140 0.14310 0.75890
H17 H 0.17440 0.33330 0.71870
H18 H 0.38750 0.53260 0.54380
H19 H 0.50860 0.57420 0.58050
H20 H 0.57350 0.75980 0.54130
H21 H 0.42500 0.84230 0.56740
H22 H 0.31300 0.69490 0.50120
H23 H 0.24280 0.92050 0.48070
H24 H 0.43810 1.11060 0.50750
H25 H 0.35980 1.05030 0.54800
H26 H 0.17200 1.17490 0.48780
H27 H 0.22120 1.26400 0.52740
H28 H 0.03900 0.98570 0.52830
H29 H -0.05980 1.15080 0.52010
H30 H -0.06620 1.20380 0.57490
H31 H 0.14180 1.17620 0.57910
H32 H 0.50620 0.55310 0.63810
H33 H 0.37820 0.40400 0.64480
H34 H 0.51620 0.38420 0.69520
H35 H 0.37710 0.51480 0.70960
H36 H 0.71250 0.56470 0.68590
H37 H 0.63720 0.57540 0.72920
H38 H 0.54110 0.76720 0.66920
H39 H 0.68170 0.81160 0.70210
H40 H 0.44930 0.78500 0.74650
H41 H 0.23900 0.92160 0.72980
H42 H 0.37050 0.90960 0.65500
H43 H 0.26760 1.05770 0.67350
H44 H 0.03420 0.96630 0.65820
H45 H 0.07740 0.80270 0.68010

loop_
_atom_type_symbol
_atom_type_radius_bond
C 0.68
H 0.23
N 0.68
O 0.68
